data_1501786
loop_
_publ_author_name
'Nomura, Kotohiro'
'Fukuda, Hiroya'
'Katao, Shohei'
'Fujiki, Michiya'
'Kim, Hyun Joon'
'Kim, Dong-Hyun'
'Saeed, Irfan'

_publ_section_title
;
 Olefin Polymerization by Half-Titanocenes Containing \h2-Pyrazolato
 Ligands&#x2212;MAO Catalyst Systems
;
_journal_issue 7
_journal_name_full Macromolecules
_journal_page_first 1986
_journal_paper_doi 10.1021/ma200018z
_journal_volume 44
_journal_year 2011
_chemical_formula_moiety 'C19 H26 Cl2 N2 Ti'
_chemical_formula_sum 'C19 H26 Cl2 N2 Ti'
_chemical_formula_weight 401.23
_space_group_IT_number 14
_symmetry_cell_setting monoclinic
_symmetry_Int_Tables_number 14
_symmetry_space_group_name_Hall '-P 2ybc'
_symmetry_space_group_name_H-M 'P 1 21/c 1'
_atom_sites_solution_hydrogens geom
_atom_sites_solution_primary direct
_atom_sites_solution_secondary difmap
_cell_angle_alpha 90.0000
_cell_angle_beta 93.3214(12)
_cell_angle_gamma 90.0000
_cell_formula_units_Z 4
_cell_length_a 6.6940(3)
_cell_length_b 17.8966(8)
_cell_length_c 17.2184(7)
_cell_measurement_reflns_used 12322
_cell_measurement_temperature 123
_cell_measurement_theta_max 25.31
_cell_measurement_theta_min 3.05
_cell_volume 2059.30(15)
_computing_cell_refinement 'RAPID AUTO'
_computing_data_collection 'RAPID AUTO (Rigaku, ????)'
_computing_data_reduction 'RAPID AUTO'
_computing_molecular_graphics 'CrystalStructure 4.0'
_computing_publication_material 'CrystalStructure 4.0 (Rigaku, 2010)'
_computing_structure_refinement 'SHELXL97 (Sheldrick, 2008)'
_computing_structure_solution 'SIR92 (Altomare, et al., 1994)'
_diffrn_ambient_temperature 123
_diffrn_detector_area_resol_mean 10.000
_diffrn_measured_fraction_theta_full 0.997
_diffrn_measured_fraction_theta_max 0.997
_diffrn_measurement_device_type 'Rigaku R-AXIS RAPID'
_diffrn_measurement_method \w
_diffrn_radiation_type 'Mo K\a'
_diffrn_radiation_wavelength 0.71075
_diffrn_reflns_av_R_equivalents 0.0354
_diffrn_reflns_limit_h_max 8
_diffrn_reflns_limit_h_min -7
_diffrn_reflns_limit_k_max 21
_diffrn_reflns_limit_k_min -21
_diffrn_reflns_limit_l_max 20
_diffrn_reflns_limit_l_min -20
_diffrn_reflns_number 16689
_diffrn_reflns_theta_full 25.31
_diffrn_reflns_theta_max 25.31
_diffrn_standards_number 0
_exptl_absorpt_coefficient_mu 0.678
_exptl_absorpt_correction_T_max 0.934
_exptl_absorpt_correction_T_min 0.723
_exptl_absorpt_correction_type multi-scan
_exptl_absorpt_process_details 'ABSCOR (Rigaku, 1995)'
_exptl_crystal_colour orange
_exptl_crystal_density_diffrn 1.294
_exptl_crystal_density_method 'not measured'
_exptl_crystal_description block
_exptl_crystal_F_000 840.00
_exptl_crystal_size_max 0.200
_exptl_crystal_size_mid 0.120
_exptl_crystal_size_min 0.100
_refine_diff_density_max 0.570
_refine_diff_density_min -0.340
_refine_ls_extinction_method none
_refine_ls_goodness_of_fit_ref 1.099
_refine_ls_hydrogen_treatment constr
_refine_ls_number_parameters 235
_refine_ls_number_reflns 3734
_refine_ls_number_restraints 3
_refine_ls_R_factor_gt 0.0346
_refine_ls_shift/su_max 0.000
_refine_ls_structure_factor_coef Fsqd
_refine_ls_weighting_details 'w = 1/[\s^2^(Fo^2^)+(0.0490P)^2^+1.9795P] where P=(Fo^2^+2Fc^2^)/3'
_refine_ls_weighting_scheme calc
_refine_ls_wR_factor_ref 0.1039
_reflns_number_gt 3232
_reflns_number_total 3734
_reflns_threshold_expression F^2^>2.0\s(F^2^)
_cod_data_source_file ma200018z_si_003.cif
_cod_data_source_block (C5Me5)TiCl2(35iprN2C3H)
_cod_original_cell_volume 2059.29(15)
_cod_database_code 1501786

loop_
_symmetry_equiv_pos_site_id
_symmetry_equiv_pos_as_xyz
1 +X,+Y,+Z
2 -X,1/2+Y,1/2-Z
3 -X,-Y,-Z
4 +X,1/2-Y,1/2+Z

loop_
_atom_site_label
_atom_site_type_symbol
_atom_site_fract_x
_atom_site_fract_y
_atom_site_fract_z
_atom_site_U_iso_or_equiv
_atom_site_adp_type
_atom_site_occupancy
_atom_site_symmetry_multiplicity
_atom_site_calc_flag
_atom_site_refinement_flags
Ti(1) Ti 0.30169(6) 0.16829(2) 0.21297(2) 0.01828(14) Uani 1.0 4 d .
Cl(1) Cl 0.46755(9) 0.10189(3) 0.31249(4) 0.02810(17) Uani 1.0 4 d .
Cl(2) Cl 0.47389(10) 0.11674(4) 0.11544(4) 0.03190(17) Uani 1.0 4 d .
N(1) N 0.3804(3) 0.26894(11) 0.25943(10) 0.0208(5) Uani 1.0 4 d .
N(2) N 0.3651(3) 0.27446(10) 0.17967(11) 0.0203(4) Uani 1.0 4 d .
C(1) C -0.0299(4) 0.21111(14) 0.22126(15) 0.0261(6) Uani 1.0 4 d .
C(2) C 0.0005(4) 0.15195(15) 0.27528(14) 0.0264(6) Uani 1.0 4 d .
C(3) C 0.0317(4) 0.08506(14) 0.23331(15) 0.0255(6) Uani 1.0 4 d .
C(4) C 0.0225(4) 0.10336(14) 0.15278(15) 0.0278(6) Uani 1.0 4 d .
C(5) C -0.0110(4) 0.18124(15) 0.14566(14) 0.0274(6) Uani 1.0 4 d .
C(6) C -0.0809(5) 0.29069(16) 0.23888(19) 0.0405(7) Uani 1.0 4 d .
C(7) C -0.0100(5) 0.1575(2) 0.36205(16) 0.0424(8) Uani 1.0 4 d .
C(8) C 0.0552(5) 0.00799(16) 0.26597(19) 0.0424(8) Uani 1.0 4 d .
C(9) C 0.0247(5) 0.05001(18) 0.08635(18) 0.0467(8) Uani 1.0 4 d .
C(10) C -0.0369(5) 0.22295(18) 0.06980(16) 0.0425(8) Uani 1.0 4 d .
C(11) C 0.4110(4) 0.33763(13) 0.28937(14) 0.0246(6) Uani 1.0 4 d .
C(12) C 0.4200(4) 0.38779(13) 0.22791(14) 0.0238(5) Uani 1.0 4 d .
C(13) C 0.3870(4) 0.34614(13) 0.15947(13) 0.0208(5) Uani 1.0 4 d .
C(14) C 0.4286(6) 0.35091(15) 0.37632(15) 0.0404(8) Uani 1.0 4 d .
C(15) C 0.4745(6) 0.28112(17) 0.42218(16) 0.0467(8) Uani 1.0 4 d .
C(16) C 0.512(4) 0.4242(8) 0.3947(12) 0.060(7) Uani 0.3000 4 d .
C(17) C 0.3786(4) 0.37102(13) 0.07575(14) 0.0248(6) Uani 1.0 4 d .
C(18) C 0.2213(5) 0.43218(15) 0.06072(15) 0.0332(6) Uani 1.0 4 d .
C(19) C 0.5823(5) 0.39852(17) 0.05247(17) 0.0389(7) Uani 1.0 4 d .
C(20) C 0.337(3) 0.4165(9) 0.3992(6) 0.076(6) Uani 0.3000 4 d .
C(21) C 0.5901(18) 0.4056(6) 0.4005(8) 0.034(3) Uani 0.4000 4 d .
H(1) H -0.0097 0.3241 0.2048 0.0485 Uiso 1.0 4 calc R
H(2) H -0.0409 0.3018 0.2933 0.0485 Uiso 1.0 4 calc R
H(3) H -0.2254 0.2982 0.2300 0.0485 Uiso 1.0 4 calc R
H(4) H -0.1332 0.1337 0.3777 0.0508 Uiso 1.0 4 calc R
H(5) H -0.0096 0.2102 0.3775 0.0508 Uiso 1.0 4 calc R
H(6) H 0.1059 0.1322 0.3876 0.0508 Uiso 1.0 4 calc R
H(7) H -0.0746 -0.0175 0.2625 0.0509 Uiso 1.0 4 calc R
H(8) H 0.1046 0.0110 0.3206 0.0509 Uiso 1.0 4 calc R
H(9) H 0.1509 -0.0200 0.2363 0.0509 Uiso 1.0 4 calc R
H(10) H -0.1130 0.0366 0.0695 0.0560 Uiso 1.0 4 calc R
H(11) H 0.0985 0.0049 0.1028 0.0560 Uiso 1.0 4 calc R
H(12) H 0.0899 0.0735 0.0431 0.0560 Uiso 1.0 4 calc R
H(13) H -0.0159 0.2765 0.0792 0.0510 Uiso 1.0 4 calc R
H(14) H -0.1726 0.2148 0.0468 0.0510 Uiso 1.0 4 calc R
H(15) H 0.0608 0.2048 0.0340 0.0510 Uiso 1.0 4 calc R
H(16) H 0.4439 0.4400 0.2316 0.0285 Uiso 1.0 4 calc R
H(18) H 0.3754 0.2426 0.4074 0.0560 Uiso 1.0 4 calc R
H(19) H 0.4699 0.2919 0.4778 0.0560 Uiso 1.0 4 calc R
H(20) H 0.6084 0.2632 0.4113 0.0560 Uiso 1.0 4 calc R
H(24) H 0.3395 0.3271 0.0424 0.0297 Uiso 1.0 4 calc R
H(25) H 0.2541 0.4752 0.0943 0.0398 Uiso 1.0 4 calc R
H(26) H 0.0892 0.4128 0.0721 0.0398 Uiso 1.0 4 calc R
H(27) H 0.2198 0.4477 0.0061 0.0398 Uiso 1.0 4 calc R
H(28) H 0.6803 0.3580 0.0592 0.0467 Uiso 1.0 4 calc R
H(29) H 0.6251 0.4409 0.0854 0.0467 Uiso 1.0 4 calc R
H(30) H 0.5724 0.4143 -0.0021 0.0467 Uiso 1.0 4 calc R

loop_
_atom_site_aniso_label
_atom_site_aniso_U_11
_atom_site_aniso_U_22
_atom_site_aniso_U_33
_atom_site_aniso_U_12
_atom_site_aniso_U_13
_atom_site_aniso_U_23
Ti(1) 0.0182(3) 0.0167(3) 0.0199(3) -0.00010(16) 0.00086(16) 0.00150(15)
Cl(1) 0.0268(4) 0.0235(3) 0.0331(4) -0.0009(3) -0.0062(3) 0.0080(3)
Cl(2) 0.0364(4) 0.0278(4) 0.0328(4) 0.0013(3) 0.0129(3) -0.0044(3)
N(1) 0.0242(11) 0.0214(11) 0.0170(10) 0.0008(9) 0.0013(8) 0.0021(8)
N(2) 0.0204(10) 0.0202(10) 0.0201(10) 0.0001(8) 0.0004(8) 0.0009(8)
C(1) 0.0163(12) 0.0253(13) 0.0364(14) -0.0009(10) 0.0004(10) -0.0012(11)
C(2) 0.0158(12) 0.0362(15) 0.0273(13) -0.0059(11) 0.0016(10) 0.0005(11)
C(3) 0.0177(12) 0.0258(13) 0.0329(14) -0.0068(10) 0.0001(10) 0.0046(11)
C(4) 0.0205(13) 0.0303(14) 0.0320(14) -0.0031(11) -0.0041(10) -0.0049(11)
C(5) 0.0209(13) 0.0315(14) 0.0291(14) -0.0031(11) -0.0053(10) 0.0038(11)
C(6) 0.0252(15) 0.0329(16) 0.063(2) 0.0056(12) 0.0021(13) -0.0072(14)
C(7) 0.0280(16) 0.071(3) 0.0284(15) -0.0093(15) 0.0048(12) -0.0003(14)
C(8) 0.0358(17) 0.0293(15) 0.061(2) -0.0115(13) -0.0073(14) 0.0136(14)
C(9) 0.0407(18) 0.0490(19) 0.0490(18) -0.0031(15) -0.0082(14) -0.0226(15)
C(10) 0.0372(17) 0.0513(19) 0.0374(16) -0.0023(14) -0.0123(13) 0.0164(14)
C(11) 0.0280(14) 0.0192(12) 0.0265(13) 0.0028(10) -0.0001(10) -0.0013(10)
C(12) 0.0261(13) 0.0170(12) 0.0280(13) 0.0007(10) -0.0005(10) 0.0001(10)
C(13) 0.0180(12) 0.0191(12) 0.0253(12) 0.0006(9) 0.0027(10) 0.0015(10)
C(14) 0.072(3) 0.0255(14) 0.0232(14) 0.0050(14) -0.0041(13) -0.0038(11)
C(15) 0.073(3) 0.0376(17) 0.0284(15) 0.0028(16) -0.0070(14) -0.0020(13)
C(16) 0.12(2) 0.024(8) 0.030(7) 0.002(10) -0.021(12) -0.011(6)
C(17) 0.0336(14) 0.0187(12) 0.0222(12) -0.0016(11) 0.0026(10) 0.0015(10)
C(18) 0.0389(16) 0.0316(15) 0.0286(14) 0.0027(12) -0.0022(12) 0.0075(11)
C(19) 0.0377(17) 0.0423(17) 0.0379(16) 0.0011(13) 0.0126(13) 0.0124(13)
C(20) 0.120(13) 0.088(11) 0.019(6) 0.077(11) -0.006(7) -0.016(6)
C(21) 0.059(7) 0.017(5) 0.024(5) -0.015(5) -0.009(5) 0.007(4)

loop_
_atom_type_symbol
_atom_type_description
_atom_type_scat_dispersion_real
_atom_type_scat_dispersion_imag
_atom_type_scat_source
C C 0.0033 0.0016
;
International Tables for Crystallography
(1992, Vol. C, Tables 4.2.6.8 and 6.1.1.4)
;
H H 0.0000 0.0000
;
International Tables for Crystallography
(1992, Vol. C, Table 6.1.1.4)
;
N N 0.0061 0.0033
;
International Tables for Crystallography
(1992, Vol. C, Tables 4.2.6.8 and 6.1.1.4)
;
Cl Cl 0.1484 0.1585
;
International Tables for Crystallography
(1992, Vol. C, Tables 4.2.6.8 and 6.1.1.4)
;
Ti Ti 0.2776 0.4457
;
International Tables for Crystallography
(1992, Vol. C, Tables 4.2.6.8 and 6.1.1.4)
;

loop_
_geom_angle_atom_site_label_1
_geom_angle_atom_site_label_2
_geom_angle_atom_site_label_3
_geom_angle
_geom_angle_publ_flag
Cl(1) Ti(1) Cl(2) 95.51(3) yes
Cl(1) Ti(1) N(1) 93.53(6) yes
Cl(1) Ti(1) N(2) 126.04(6) yes
Cl(1) Ti(1) C(1) 122.29(7) yes
Cl(1) Ti(1) C(2) 89.17(7) yes
Cl(1) Ti(1) C(3) 84.59(7) yes
Cl(1) Ti(1) C(4) 113.67(7) yes
Cl(1) Ti(1) C(5) 142.44(7) yes
Cl(2) Ti(1) N(1) 121.19(6) yes
Cl(2) Ti(1) N(2) 92.72(6) yes
Cl(2) Ti(1) C(1) 133.75(7) yes
Cl(2) Ti(1) C(2) 139.97(7) yes
Cl(2) Ti(1) C(3) 105.94(7) yes
Cl(2) Ti(1) C(4) 84.26(7) yes
Cl(2) Ti(1) C(5) 98.65(7) yes
N(1) Ti(1) N(2) 39.54(8) yes
N(1) Ti(1) C(1) 84.91(9) yes
N(1) Ti(1) C(2) 98.05(9) yes
N(1) Ti(1) C(3) 132.75(9) yes
N(1) Ti(1) C(4) 141.52(9) yes
N(1) Ti(1) C(5) 108.13(9) yes
N(2) Ti(1) C(1) 85.77(9) yes
N(2) Ti(1) C(2) 116.22(9) yes
N(2) Ti(1) C(3) 142.81(8) yes
N(2) Ti(1) C(4) 120.19(8) yes
N(2) Ti(1) C(5) 87.90(9) yes
C(1) Ti(1) C(2) 34.95(9) yes
C(1) Ti(1) C(3) 58.01(9) yes
C(1) Ti(1) C(4) 57.90(9) yes
C(1) Ti(1) C(5) 35.12(9) yes
C(2) Ti(1) C(3) 34.86(9) yes
C(2) Ti(1) C(4) 57.86(9) yes
C(2) Ti(1) C(5) 58.30(9) yes
C(3) Ti(1) C(4) 34.71(9) yes
C(3) Ti(1) C(5) 58.10(9) yes
C(4) Ti(1) C(5) 34.82(9) yes
Ti(1) N(1) N(2) 70.57(11) yes
Ti(1) N(1) C(11) 173.68(18) yes
N(2) N(1) C(11) 108.56(19) yes
Ti(1) N(2) N(1) 69.90(12) yes
Ti(1) N(2) C(13) 173.93(17) yes
N(1) N(2) C(13) 108.99(18) yes
Ti(1) C(1) C(2) 72.37(14) yes
Ti(1) C(1) C(5) 71.83(14) yes
Ti(1) C(1) C(6) 123.13(17) yes
C(2) C(1) C(5) 107.7(3) yes
C(2) C(1) C(6) 127.1(3) yes
C(5) C(1) C(6) 125.2(3) yes
Ti(1) C(2) C(1) 72.68(14) yes
Ti(1) C(2) C(3) 73.62(14) yes
Ti(1) C(2) C(7) 122.35(17) yes
C(1) C(2) C(3) 108.4(3) yes
C(1) C(2) C(7) 126.2(3) yes
C(3) C(2) C(7) 125.3(3) yes
Ti(1) C(3) C(2) 71.52(14) yes
Ti(1) C(3) C(4) 72.75(15) yes
Ti(1) C(3) C(8) 124.60(18) yes
C(2) C(3) C(4) 107.6(3) yes
C(2) C(3) C(8) 127.0(3) yes
C(4) C(3) C(8) 125.2(3) yes
Ti(1) C(4) C(3) 72.55(14) yes
Ti(1) C(4) C(5) 70.98(14) yes
Ti(1) C(4) C(9) 127.08(19) yes
C(3) C(4) C(5) 108.0(3) yes
C(3) C(4) C(9) 126.8(3) yes
C(5) C(4) C(9) 124.9(3) yes
Ti(1) C(5) C(1) 73.05(14) yes
Ti(1) C(5) C(4) 74.21(15) yes
Ti(1) C(5) C(10) 122.19(19) yes
C(1) C(5) C(4) 108.3(3) yes
C(1) C(5) C(10) 126.6(3) yes
C(4) C(5) C(10) 125.0(3) yes
N(1) C(11) C(12) 108.1(2) yes
N(1) C(11) C(14) 121.6(2) yes
C(12) C(11) C(14) 130.3(3) yes
C(11) C(12) C(13) 106.5(2) yes
N(2) C(13) C(12) 107.8(2) yes
N(2) C(13) C(17) 122.2(2) yes
C(12) C(13) C(17) 130.0(3) yes
C(11) C(14) C(15) 113.1(3) yes
C(11) C(14) C(16) 111.4(8) yes
C(11) C(14) C(20) 113.6(5) yes
C(11) C(14) C(21) 113.0(6) yes
C(15) C(14) C(16) 124.9(8) yes
C(15) C(14) C(20) 129.3(6) yes
C(15) C(14) C(21) 105.9(5) yes
C(13) C(17) C(18) 111.1(2) yes
C(13) C(17) C(19) 111.3(2) yes
C(18) C(17) C(19) 110.0(2) yes
C(1) C(6) H(1) 109.478 no
C(1) C(6) H(2) 109.474 no
C(1) C(6) H(3) 109.470 no
H(1) C(6) H(2) 109.467 no
H(1) C(6) H(3) 109.473 no
H(2) C(6) H(3) 109.465 no
C(2) C(7) H(4) 109.472 no
C(2) C(7) H(5) 109.474 no
C(2) C(7) H(6) 109.467 no
H(4) C(7) H(5) 109.471 no
H(4) C(7) H(6) 109.477 no
H(5) C(7) H(6) 109.467 no
C(3) C(8) H(7) 109.471 no
C(3) C(8) H(8) 109.481 no
C(3) C(8) H(9) 109.477 no
H(7) C(8) H(8) 109.467 no
H(7) C(8) H(9) 109.465 no
H(8) C(8) H(9) 109.467 no
C(4) C(9) H(10) 109.469 no
C(4) C(9) H(11) 109.468 no
C(4) C(9) H(12) 109.465 no
H(10) C(9) H(11) 109.473 no
H(10) C(9) H(12) 109.472 no
H(11) C(9) H(12) 109.481 no
C(5) C(10) H(13) 109.469 no
C(5) C(10) H(14) 109.475 no
C(5) C(10) H(15) 109.480 no
H(13) C(10) H(14) 109.473 no
H(13) C(10) H(15) 109.464 no
H(14) C(10) H(15) 109.467 no
C(11) C(12) H(16) 126.721 no
C(13) C(12) H(16) 126.737 no
C(14) C(15) H(18) 109.468 no
C(14) C(15) H(19) 109.465 no
C(14) C(15) H(20) 109.461 no
H(18) C(15) H(19) 109.475 no
H(18) C(15) H(20) 109.477 no
H(19) C(15) H(20) 109.482 no
C(13) C(17) H(24) 108.119 no
C(18) C(17) H(24) 108.124 no
C(19) C(17) H(24) 108.128 no
C(17) C(18) H(25) 109.470 no
C(17) C(18) H(26) 109.483 no
C(17) C(18) H(27) 109.474 no
H(25) C(18) H(26) 109.466 no
H(25) C(18) H(27) 109.463 no
H(26) C(18) H(27) 109.472 no
C(17) C(19) H(28) 109.468 no
C(17) C(19) H(29) 109.472 no
C(17) C(19) H(30) 109.468 no
H(28) C(19) H(29) 109.474 no
H(28) C(19) H(30) 109.469 no
H(29) C(19) H(30) 109.476 no

loop_
_geom_bond_atom_site_label_1
_geom_bond_atom_site_label_2
_geom_bond_distance
_geom_bond_publ_flag
Ti(1) Cl(1) 2.3153(8) yes
Ti(1) Cl(2) 2.2857(8) yes
Ti(1) N(1) 2.028(2) yes
Ti(1) N(2) 2.0366(19) yes
Ti(1) C(1) 2.360(3) yes
Ti(1) C(2) 2.356(3) yes
Ti(1) C(3) 2.384(3) yes
Ti(1) C(4) 2.386(3) yes
Ti(1) C(5) 2.344(3) yes
N(1) N(2) 1.375(3) yes
N(1) C(11) 1.344(3) yes
N(2) C(13) 1.339(3) yes
C(1) C(2) 1.416(4) yes
C(1) C(5) 1.420(4) yes
C(1) C(6) 1.500(4) yes
C(2) C(3) 1.420(4) yes
C(2) C(7) 1.503(4) yes
C(3) C(4) 1.423(4) yes
C(3) C(8) 1.494(4) yes
C(4) C(5) 1.416(4) yes
C(4) C(9) 1.491(4) yes
C(5) C(10) 1.506(4) yes
C(11) C(12) 1.392(4) yes
C(11) C(14) 1.514(4) yes
C(12) C(13) 1.401(4) yes
C(13) C(17) 1.507(4) yes
C(14) C(15) 1.500(4) yes
C(14) C(16) 1.454(16) yes
C(14) C(20) 1.394(17) yes
C(14) C(21) 1.500(12) yes
C(17) C(18) 1.530(4) yes
C(17) C(19) 1.525(4) yes
C(6) H(1) 0.980 no
C(6) H(2) 0.980 no
C(6) H(3) 0.980 no
C(7) H(4) 0.980 no
C(7) H(5) 0.980 no
C(7) H(6) 0.980 no
C(8) H(7) 0.980 no
C(8) H(8) 0.980 no
C(8) H(9) 0.980 no
C(9) H(10) 0.980 no
C(9) H(11) 0.980 no
C(9) H(12) 0.980 no
C(10) H(13) 0.980 no
C(10) H(14) 0.980 no
C(10) H(15) 0.980 no
C(12) H(16) 0.950 no
C(15) H(18) 0.980 no
C(15) H(19) 0.980 no
C(15) H(20) 0.980 no
C(17) H(24) 1.000 no
C(18) H(25) 0.980 no
C(18) H(26) 0.980 no
C(18) H(27) 0.980 no
C(19) H(28) 0.980 no
C(19) H(29) 0.980 no
C(19) H(30) 0.980 no

loop_
_geom_contact_atom_site_label_1
_geom_contact_atom_site_label_2
_geom_contact_distance
_geom_contact_publ_flag
_geom_contact_site_symmetry_2
Cl(1) C(7) 3.501(3) no .
Cl(1) C(8) 3.291(3) no .
Cl(2) C(9) 3.247(4) no .
N(1) C(6) 3.112(4) no .
N(1) C(15) 2.845(4) no .
N(1) C(20) 3.596(14) no .
N(2) C(6) 3.223(4) no .
N(2) C(10) 3.329(4) no .
N(2) C(18) 3.586(4) no .
N(2) C(19) 3.494(4) no .
C(6) C(7) 3.207(5) no .
C(6) C(10) 3.183(5) no .
C(6) C(11) 3.460(4) no .
C(7) C(8) 3.189(5) no .
C(8) C(9) 3.178(5) no .
C(9) C(10) 3.133(5) no .
C(12) C(16) 2.98(2) no .
C(12) C(18) 3.201(4) no .
C(12) C(19) 3.275(4) no .
C(12) C(20) 3.076(12) no .
C(12) C(21) 3.137(13) no .
Cl(2) C(16) 3.451(14) no 2_645
C(9) C(9) 3.470(5) no 3_555
C(9) C(20) 3.418(18) no 2_545
C(16) Cl(2) 3.451(14) no 2_655
C(20) C(9) 3.418(18) no 2_555
Ti(1) H(1) 3.4789 no .
Ti(1) H(6) 3.4097 no .
Ti(1) H(9) 3.5474 no .
Ti(1) H(15) 3.4564 no .
Cl(1) H(6) 2.8614 no .
Cl(1) H(8) 2.9341 no .
Cl(1) H(9) 3.2637 no .
Cl(1) H(18) 3.0841 no .
Cl(1) H(20) 3.4542 no .
Cl(2) H(11) 3.2098 no .
Cl(2) H(12) 2.8961 no .
Cl(2) H(15) 3.4126 no .
N(1) H(1) 2.8964 no .
N(1) H(2) 2.9714 no .
N(1) H(5) 3.5589 no .
N(1) H(16) 3.1319 no .
N(1) H(18) 2.5929 no .
N(1) H(20) 2.9517 no .
N(2) H(1) 2.7196 no .
N(2) H(2) 3.4745 no .
N(2) H(13) 2.9985 no .
N(2) H(15) 3.3769 no .
N(2) H(16) 3.1311 no .
N(2) H(24) 2.5408 no .
N(2) H(26) 3.5465 no .
N(2) H(28) 3.3913 no .
C(1) H(4) 3.1418 no .
C(1) H(5) 2.6853 no .
C(1) H(6) 3.2735 no .
C(1) H(13) 2.7181 no .
C(1) H(14) 3.0990 no .
C(1) H(15) 3.3173 no .
C(2) H(1) 3.3099 no .
C(2) H(2) 2.7158 no .
C(2) H(3) 3.1000 no .
C(2) H(7) 3.0803 no .
C(2) H(8) 2.7200 no .
C(2) H(9) 3.3186 no .
C(3) H(4) 2.9112 no .
C(3) H(5) 3.3666 no .
C(3) H(6) 2.8035 no .
C(3) H(10) 3.0543 no .
C(3) H(11) 2.7250 no .
C(3) H(12) 3.3275 no .
C(4) H(7) 2.9684 no .
C(4) H(8) 3.3467 no .
C(4) H(9) 2.7456 no .
C(4) H(13) 3.3515 no .
C(4) H(14) 2.9546 no .
C(4) H(15) 2.7577 no .
C(5) H(1) 2.7515 no .
C(5) H(2) 3.3493 no .
C(5) H(3) 2.9657 no .
C(5) H(10) 2.9641 no .
C(5) H(11) 3.3323 no .
C(5) H(12) 2.7261 no .
C(6) H(5) 2.8044 no .
C(6) H(13) 2.8202 no .
C(6) H(14) 3.5947 no .
C(7) H(2) 2.8433 no .
C(7) H(7) 3.5852 no .
C(7) H(8) 2.8358 no .
C(7) H(18) 3.0583 no .
C(8) H(4) 3.2608 no .
C(8) H(6) 3.0593 no .
C(8) H(10) 3.5397 no .
C(8) H(11) 2.8419 no .
C(9) H(7) 3.3661 no .
C(9) H(9) 2.9490 no .
C(9) H(14) 3.2854 no .
C(9) H(15) 2.9274 no .
C(10) H(1) 2.9435 no .
C(10) H(3) 3.3795 no .
C(10) H(10) 3.3744 no .
C(10) H(12) 2.8514 no .
C(10) H(24) 3.1907 no .
C(10) H(26) 3.5015 no .
C(11) H(1) 3.1036 no .
C(11) H(2) 3.0968 no .
C(11) H(18) 2.6708 no .
C(11) H(19) 3.3477 no .
C(11) H(20) 2.7574 no .
C(12) H(1) 3.0981 no .
C(12) H(24) 3.3877 no .
C(12) H(25) 2.9455 no .
C(12) H(26) 3.4074 no .
C(12) H(28) 3.5143 no .
C(12) H(29) 3.0329 no .
C(13) H(1) 2.8382 no .
C(13) H(13) 3.2107 no .
C(13) H(25) 2.6961 no .
C(13) H(26) 2.7042 no .
C(13) H(27) 3.3445 no .
C(13) H(28) 2.6977 no .
C(13) H(29) 2.6978 no .
C(13) H(30) 3.3422 no .
C(14) H(2) 3.4888 no .
C(14) H(16) 2.9647 no .
C(15) H(5) 3.5240 no .
C(16) H(16) 2.8330 no .
C(16) H(18) 3.3865 no .
C(16) H(19) 2.7892 no .
C(16) H(20) 2.9631 no .
C(17) H(13) 3.1399 no .
C(17) H(16) 2.9640 no .
C(18) H(1) 3.5685 no .
C(18) H(13) 3.2322 no .
C(18) H(16) 3.2237 no .
C(18) H(28) 3.3488 no .
C(18) H(29) 2.7162 no .
C(18) H(30) 2.6632 no .
C(19) H(16) 3.3555 no .
C(19) H(25) 2.7222 no .
C(19) H(26) 3.3475 no .
C(19) H(27) 2.6600 no .
C(20) H(16) 3.0419 no .
C(20) H(18) 3.1258 no .
C(20) H(19) 2.7323 no .
C(20) H(20) 3.2925 no .
C(21) H(16) 3.0765 no .
C(21) H(18) 3.2574 no .
C(21) H(19) 2.5855 no .
C(21) H(20) 2.5579 no .
H(1) H(13) 2.3231 no .
H(1) H(14) 3.4745 no .
H(1) H(26) 2.8908 no .
H(2) H(4) 3.4132 no .
H(2) H(5) 2.1898 no .
H(2) H(6) 3.5530 no .
H(2) H(18) 3.4801 no .
H(3) H(5) 3.2537 no .
H(3) H(13) 3.0473 no .
H(3) H(14) 3.5263 no .
H(4) H(7) 3.3919 no .
H(4) H(8) 2.9170 no .
H(5) H(18) 2.6629 no .
H(6) H(8) 2.4577 no .
H(6) H(18) 2.6838 no .
H(7) H(10) 3.4555 no .
H(7) H(11) 3.0711 no .
H(9) H(10) 3.4356 no .
H(9) H(11) 2.3478 no .
H(10) H(14) 3.2346 no .
H(10) H(15) 3.2978 no .
H(12) H(14) 3.0811 no .
H(12) H(15) 2.3619 no .
H(13) H(24) 2.6563 no .
H(13) H(26) 2.5450 no .
H(15) H(24) 2.8734 no .
H(16) H(25) 2.6931 no .
H(16) H(26) 3.5581 no .
H(16) H(29) 2.8575 no .
H(24) H(25) 2.8660 no .
H(24) H(26) 2.3509 no .
H(24) H(27) 2.3738 no .
H(24) H(28) 2.3495 no .
H(24) H(29) 2.8621 no .
H(24) H(30) 2.3653 no .
H(25) H(29) 2.5707 no .
H(25) H(30) 2.9821 no .
H(26) H(30) 3.5465 no .
H(27) H(28) 3.5478 no .
H(27) H(29) 2.9682 no .
H(27) H(30) 2.4469 no .
Cl(1) H(4) 2.8945 no 1_655
Cl(1) H(16) 3.0614 no 2_645
Cl(1) H(25) 3.2925 no 2_645
Cl(1) H(29) 3.4498 no 2_645
Cl(1) H(30) 3.2414 no 4_555
Cl(2) H(10) 3.2533 no 1_655
Cl(2) H(14) 3.2245 no 1_655
Cl(2) H(19) 2.8772 no 4_554
N(1) H(3) 2.7657 no 1_655
N(2) H(3) 2.8582 no 1_655
C(6) H(7) 3.5869 no 2_555
C(6) H(9) 3.4500 no 2_555
C(7) H(20) 3.3276 no 1_455
C(7) H(27) 3.4088 no 4_555
C(8) H(1) 3.3463 no 2_545
C(8) H(16) 3.5576 no 2_545
C(8) H(16) 3.5652 no 2_645
C(8) H(25) 3.3163 no 2_545
C(8) H(26) 3.4519 no 2_545
C(8) H(29) 3.4549 no 2_645
C(9) H(10) 3.1839 no 3_555
C(9) H(11) 3.4555 no 3_555
C(9) H(12) 3.2004 no 3_555
C(10) H(5) 3.5357 no 4_554
C(10) H(19) 3.5878 no 4_454
C(10) H(20) 3.5212 no 4_454
C(10) H(28) 3.0690 no 1_455
C(11) H(3) 2.7845 no 1_655
C(11) H(7) 3.5149 no 2_555
C(12) H(3) 2.8627 no 1_655
C(12) H(7) 2.8792 no 2_555
C(12) H(9) 3.3391 no 2_655
C(13) H(3) 2.9289 no 1_655
C(13) H(7) 3.5297 no 2_555
C(15) H(14) 3.0993 no 4_655
C(15) H(15) 3.4725 no 4_555
C(15) H(24) 3.0110 no 4_555
C(16) H(9) 3.4309 no 2_655
C(16) H(10) 3.4265 no 2_555
C(16) H(11) 2.9786 no 2_655
C(17) H(18) 3.5403 no 4_554
C(17) H(19) 3.4409 no 4_554
C(18) H(6) 3.2479 no 4_554
C(18) H(7) 3.3750 no 2_555
C(18) H(8) 3.3826 no 2_555
C(18) H(29) 3.5843 no 3_665
C(18) H(30) 3.2614 no 3_665
C(19) H(8) 3.5621 no 2_655
C(19) H(13) 3.4744 no 1_655
C(19) H(26) 3.4001 no 1_655
C(19) H(27) 3.2409 no 3_665
C(19) H(30) 3.5976 no 3_665
C(20) H(7) 3.4126 no 2_555
C(20) H(10) 2.6900 no 2_555
C(20) H(11) 3.3124 no 2_555
C(20) H(12) 3.0613 no 4_555
C(21) H(9) 3.2864 no 2_655
C(21) H(10) 3.5797 no 4_655
C(21) H(11) 2.7415 no 2_655
H(1) C(8) 3.3463 no 2_555
H(1) H(7) 2.9385 no 2_555
H(1) H(8) 3.4277 no 2_555
H(1) H(9) 3.1336 no 2_555
H(1) H(28) 3.2191 no 1_455
H(2) H(7) 3.4728 no 2_555
H(2) H(9) 3.3057 no 2_555
H(2) H(20) 3.2657 no 1_455
H(3) N(1) 2.7657 no 1_455
H(3) N(2) 2.8582 no 1_455
H(3) C(11) 2.7845 no 1_455
H(3) C(12) 2.8627 no 1_455
H(3) C(13) 2.9289 no 1_455
H(3) H(9) 3.3370 no 2_555
H(3) H(16) 3.3691 no 1_455
H(3) H(20) 3.4306 no 1_455
H(3) H(28) 3.1599 no 1_455
H(4) Cl(1) 2.8945 no 1_455
H(4) H(20) 2.9691 no 1_455
H(4) H(25) 2.9962 no 2_545
H(4) H(27) 3.4623 no 4_555
H(4) H(28) 3.4342 no 4_455
H(4) H(30) 3.0617 no 4_455
H(5) C(10) 3.5357 no 4_555
H(5) H(13) 3.4840 no 4_555
H(5) H(14) 3.4447 no 4_555
H(5) H(15) 3.1070 no 4_555
H(5) H(20) 2.8193 no 1_455
H(6) C(18) 3.2479 no 4_555
H(6) H(24) 3.0985 no 4_555
H(6) H(26) 3.2873 no 4_555
H(6) H(27) 2.5715 no 4_555
H(7) C(6) 3.5869 no 2_545
H(7) C(11) 3.5149 no 2_545
H(7) C(12) 2.8792 no 2_545
H(7) C(13) 3.5297 no 2_545
H(7) C(18) 3.3750 no 2_545
H(7) C(20) 3.4126 no 2_545
H(7) H(1) 2.9385 no 2_545
H(7) H(2) 3.4728 no 2_545
H(7) H(16) 2.5937 no 2_545
H(7) H(25) 2.8087 no 2_545
H(7) H(26) 3.1153 no 2_545
H(8) C(18) 3.3826 no 2_545
H(8) C(19) 3.5621 no 2_645
H(8) H(1) 3.4277 no 2_545
H(8) H(16) 3.4451 no 2_645
H(8) H(25) 2.9554 no 2_545
H(8) H(26) 2.9080 no 2_545
H(8) H(27) 3.3260 no 4_555
H(8) H(29) 2.6695 no 2_645
H(9) C(6) 3.4500 no 2_545
H(9) C(12) 3.3391 no 2_645
H(9) C(16) 3.4309 no 2_645
H(9) C(21) 3.2864 no 2_645
H(9) H(1) 3.1336 no 2_545
H(9) H(2) 3.3057 no 2_545
H(9) H(3) 3.3370 no 2_545
H(9) H(16) 2.8289 no 2_645
H(9) H(29) 3.4103 no 2_645
H(10) Cl(2) 3.2533 no 1_455
H(10) C(9) 3.1839 no 3_555
H(10) C(16) 3.4265 no 2_545
H(10) C(20) 2.6900 no 2_545
H(10) C(21) 3.5797 no 4_454
H(10) H(10) 3.1864 no 3_555
H(10) H(11) 3.0652 no 3_555
H(10) H(12) 2.7744 no 3_555
H(11) C(9) 3.4555 no 3_555
H(11) C(16) 2.9786 no 2_645
H(11) C(20) 3.3124 no 2_545
H(11) C(21) 2.7415 no 2_645
H(11) H(10) 3.0652 no 3_555
H(11) H(12) 3.0823 no 3_555
H(12) C(9) 3.2004 no 3_555
H(12) C(20) 3.0613 no 4_554
H(12) H(10) 2.7744 no 3_555
H(12) H(11) 3.0823 no 3_555
H(12) H(12) 3.2194 no 3_555
H(13) C(19) 3.4744 no 1_455
H(13) H(5) 3.4840 no 4_554
H(13) H(28) 2.5102 no 1_455
H(14) Cl(2) 3.2245 no 1_455
H(14) C(15) 3.0993 no 4_454
H(14) H(5) 3.4447 no 4_554
H(14) H(19) 2.6126 no 4_454
H(14) H(20) 2.7127 no 4_454
H(14) H(28) 2.7592 no 1_455
H(15) C(15) 3.4725 no 4_554
H(15) H(5) 3.1070 no 4_554
H(15) H(18) 3.2563 no 4_554
H(15) H(19) 2.9568 no 4_554
H(16) Cl(1) 3.0614 no 2_655
H(16) C(8) 3.5576 no 2_555
H(16) C(8) 3.5652 no 2_655
H(16) H(3) 3.3691 no 1_655
H(16) H(7) 2.5937 no 2_555
H(16) H(8) 3.4451 no 2_655
H(16) H(9) 2.8289 no 2_655
H(18) C(17) 3.5403 no 4_555
H(18) H(15) 3.2563 no 4_555
H(18) H(24) 2.6610 no 4_555
H(18) H(30) 3.4374 no 4_555
H(19) Cl(2) 2.8772 no 4_555
H(19) C(10) 3.5878 no 4_655
H(19) C(17) 3.4409 no 4_555
H(19) H(14) 2.6126 no 4_655
H(19) H(15) 2.9568 no 4_555
H(19) H(24) 2.5775 no 4_555
H(19) H(28) 3.3043 no 4_555
H(20) C(7) 3.3276 no 1_655
H(20) C(10) 3.5212 no 4_655
H(20) H(2) 3.2657 no 1_655
H(20) H(3) 3.4306 no 1_655
H(20) H(4) 2.9691 no 1_655
H(20) H(5) 2.8193 no 1_655
H(20) H(14) 2.7127 no 4_655
H(20) H(24) 3.3792 no 4_555
H(20) H(28) 3.3590 no 4_555
H(20) H(30) 3.5237 no 4_555
H(24) C(15) 3.0110 no 4_554
H(24) H(6) 3.0985 no 4_554
H(24) H(18) 2.6610 no 4_554
H(24) H(19) 2.5775 no 4_554
H(24) H(20) 3.3792 no 4_554
H(25) Cl(1) 3.2925 no 2_655
H(25) C(8) 3.3163 no 2_555
H(25) H(4) 2.9962 no 2_555
H(25) H(7) 2.8087 no 2_555
H(25) H(8) 2.9554 no 2_555
H(25) H(29) 3.5739 no 3_665
H(25) H(30) 2.8270 no 3_665
H(26) C(8) 3.4519 no 2_555
H(26) C(19) 3.4001 no 1_455
H(26) H(6) 3.2873 no 4_554
H(26) H(7) 3.1153 no 2_555
H(26) H(8) 2.9080 no 2_555
H(26) H(27) 3.4641 no 3_565
H(26) H(28) 2.9039 no 1_455
H(26) H(29) 3.1685 no 1_455
H(27) C(7) 3.4088 no 4_554
H(27) C(19) 3.2409 no 3_665
H(27) H(4) 3.4623 no 4_554
H(27) H(6) 2.5715 no 4_554
H(27) H(8) 3.3260 no 4_554
H(27) H(26) 3.4641 no 3_565
H(27) H(27) 3.4840 no 3_565
H(27) H(29) 2.7796 no 3_665
H(27) H(30) 2.8378 no 3_665
H(28) C(10) 3.0690 no 1_655
H(28) H(1) 3.2191 no 1_655
H(28) H(3) 3.1599 no 1_655
H(28) H(4) 3.4342 no 4_654
H(28) H(13) 2.5102 no 1_655
H(28) H(14) 2.7592 no 1_655
H(28) H(19) 3.3043 no 4_554
H(28) H(20) 3.3590 no 4_554
H(28) H(26) 2.9039 no 1_655
H(29) Cl(1) 3.4498 no 2_655
H(29) C(8) 3.4549 no 2_655
H(29) C(18) 3.5843 no 3_665
H(29) H(8) 2.6695 no 2_655
H(29) H(9) 3.4103 no 2_655
H(29) H(25) 3.5739 no 3_665
H(29) H(26) 3.1685 no 1_655
H(29) H(27) 2.7796 no 3_665
H(29) H(30) 3.2093 no 3_665
H(30) Cl(1) 3.2414 no 4_554
H(30) C(18) 3.2614 no 3_665
H(30) C(19) 3.5976 no 3_665
H(30) H(4) 3.0617 no 4_654
H(30) H(18) 3.4374 no 4_554
H(30) H(20) 3.5237 no 4_554
H(30) H(25) 2.8270 no 3_665
H(30) H(27) 2.8378 no 3_665
H(30) H(29) 3.2093 no 3_665
H(30) H(30) 3.2195 no 3_665

loop_
_geom_torsion_atom_site_label_1
_geom_torsion_atom_site_label_2
_geom_torsion_atom_site_label_3
_geom_torsion_atom_site_label_4
_geom_torsion
_geom_torsion_publ_flag
Cl(1) Ti(1) N(1) N(2) 148.36(7) no
Cl(1) Ti(1) N(2) N(1) -40.36(10) no
Cl(1) Ti(1) C(1) C(2) -20.93(13) no
Cl(1) Ti(1) C(1) C(5) -137.01(7) no
Cl(1) Ti(1) C(1) C(6) 102.30(16) no
Cl(1) Ti(1) C(2) C(1) 162.42(9) no
Cl(1) Ti(1) C(2) C(3) -81.70(9) no
Cl(1) Ti(1) C(2) C(7) 40.13(17) no
Cl(1) Ti(1) C(3) C(2) 96.35(9) no
Cl(1) Ti(1) C(3) C(4) -147.68(10) no
Cl(1) Ti(1) C(3) C(8) -26.37(16) no
Cl(1) Ti(1) C(4) C(3) 35.53(12) no
Cl(1) Ti(1) C(4) C(5) 152.32(8) no
Cl(1) Ti(1) C(4) C(9) -87.76(18) no
Cl(1) Ti(1) C(5) C(1) 71.00(15) no
Cl(1) Ti(1) C(5) C(4) -44.25(16) no
Cl(1) Ti(1) C(5) C(10) -165.95(9) no
Cl(2) Ti(1) N(1) N(2) 49.75(10) no
Cl(2) Ti(1) N(2) N(1) -139.19(7) no
Cl(2) Ti(1) C(1) C(2) 118.72(9) no
Cl(2) Ti(1) C(1) C(5) 2.64(15) no
Cl(2) Ti(1) C(1) C(6) -118.05(15) no
Cl(2) Ti(1) C(2) C(1) -99.99(12) no
Cl(2) Ti(1) C(2) C(3) 15.88(16) no
Cl(2) Ti(1) C(2) C(7) 137.71(12) no
Cl(2) Ti(1) C(3) C(2) -169.45(8) no
Cl(2) Ti(1) C(3) C(4) -53.48(10) no
Cl(2) Ti(1) C(3) C(8) 67.83(18) no
Cl(2) Ti(1) C(4) C(3) 129.05(10) no
Cl(2) Ti(1) C(4) C(5) -114.16(10) no
Cl(2) Ti(1) C(4) C(9) 5.75(17) no
Cl(2) Ti(1) C(5) C(1) -178.07(9) no
Cl(2) Ti(1) C(5) C(4) 66.67(10) no
Cl(2) Ti(1) C(5) C(10) -55.02(17) no
N(1) Ti(1) N(2) N(1) 0.00(9) no
N(2) Ti(1) N(1) N(2) 0.00(9) no
N(1) Ti(1) C(1) C(2) -111.89(11) no
N(1) Ti(1) C(1) C(5) 132.03(11) no
N(1) Ti(1) C(1) C(6) 11.34(17) no
C(1) Ti(1) N(1) N(2) -89.52(10) no
N(1) Ti(1) C(2) C(1) 68.98(11) no
N(1) Ti(1) C(2) C(3) -175.15(10) no
N(1) Ti(1) C(2) C(7) -53.32(18) no
C(2) Ti(1) N(1) N(2) -121.98(9) no
N(1) Ti(1) C(3) C(2) 6.55(16) no
N(1) Ti(1) C(3) C(4) 122.52(11) no
N(1) Ti(1) C(3) C(8) -116.17(17) no
C(3) Ti(1) N(1) N(2) -125.76(10) no
N(1) Ti(1) C(4) C(3) -95.72(14) no
N(1) Ti(1) C(4) C(5) 21.07(19) no
N(1) Ti(1) C(4) C(9) 140.98(15) no
C(4) Ti(1) N(1) N(2) -75.26(15) no
N(1) Ti(1) C(5) C(1) -51.13(12) no
N(1) Ti(1) C(5) C(4) -166.38(9) no
N(1) Ti(1) C(5) C(10) 71.92(18) no
C(5) Ti(1) N(1) N(2) -62.79(10) no
N(2) Ti(1) C(1) C(2) -151.56(11) no
N(2) Ti(1) C(1) C(5) 92.36(11) no
N(2) Ti(1) C(1) C(6) -28.33(17) no
C(1) Ti(1) N(2) N(1) 87.13(9) no
N(2) Ti(1) C(2) C(1) 31.97(13) no
N(2) Ti(1) C(2) C(3) 147.84(9) no
N(2) Ti(1) C(2) C(7) -90.33(18) no
C(2) Ti(1) N(2) N(1) 69.42(10) no
N(2) Ti(1) C(3) C(2) -52.18(18) no
N(2) Ti(1) C(3) C(4) 63.79(17) no
N(2) Ti(1) C(3) C(8) -174.90(13) no
C(3) Ti(1) N(2) N(1) 99.64(14) no
N(2) Ti(1) C(4) C(3) -141.14(9) no
N(2) Ti(1) C(4) C(5) -24.35(14) no
N(2) Ti(1) C(4) C(9) 95.56(18) no
C(4) Ti(1) N(2) N(1) 135.87(9) no
N(2) Ti(1) C(5) C(1) -85.64(11) no
N(2) Ti(1) C(5) C(4) 159.11(11) no
N(2) Ti(1) C(5) C(10) 37.41(17) no
C(5) Ti(1) N(2) N(1) 122.25(9) no
C(1) Ti(1) C(2) C(1) 0.00(11) no
C(1) Ti(1) C(2) C(3) 115.87(18) no
C(1) Ti(1) C(2) C(7) -122.3(3) no
C(2) Ti(1) C(1) C(2) 0.00(11) no
C(2) Ti(1) C(1) C(5) -116.08(18) no
C(2) Ti(1) C(1) C(6) 123.2(3) no
C(1) Ti(1) C(3) C(2) -37.42(10) no
C(1) Ti(1) C(3) C(4) 78.55(12) no
C(1) Ti(1) C(3) C(8) -160.1(3) no
C(3) Ti(1) C(1) C(2) 37.32(10) no
C(3) Ti(1) C(1) C(5) -78.76(12) no
C(3) Ti(1) C(1) C(6) 160.6(2) no
C(1) Ti(1) C(4) C(3) -78.89(12) no
C(1) Ti(1) C(4) C(5) 37.90(10) no
C(1) Ti(1) C(4) C(9) 157.8(3) no
C(4) Ti(1) C(1) C(2) 78.53(12) no
C(4) Ti(1) C(1) C(5) -37.56(10) no
C(4) Ti(1) C(1) C(6) -158.2(2) no
C(1) Ti(1) C(5) C(1) 0.00(11) no
C(1) Ti(1) C(5) C(4) -115.26(19) no
C(1) Ti(1) C(5) C(10) 123.0(3) no
C(5) Ti(1) C(1) C(2) 116.08(19) no
C(5) Ti(1) C(1) C(5) 0.00(12) no
C(5) Ti(1) C(1) C(6) -120.7(3) no
C(2) Ti(1) C(3) C(2) 0.00(11) no
C(2) Ti(1) C(3) C(4) 115.97(18) no
C(2) Ti(1) C(3) C(8) -122.7(3) no
C(3) Ti(1) C(2) C(1) -115.87(18) no
C(3) Ti(1) C(2) C(3) 0.00(11) no
C(3) Ti(1) C(2) C(7) 121.8(3) no
C(2) Ti(1) C(4) C(3) -37.36(10) no
C(2) Ti(1) C(4) C(5) 79.43(12) no
C(2) Ti(1) C(4) C(9) -160.7(3) no
C(4) Ti(1) C(2) C(1) -78.68(11) no
C(4) Ti(1) C(2) C(3) 37.20(10) no
C(4) Ti(1) C(2) C(7) 159.0(3) no
C(2) Ti(1) C(5) C(1) 37.21(10) no
C(2) Ti(1) C(5) C(4) -78.05(12) no
C(2) Ti(1) C(5) C(10) 160.3(3) no
C(5) Ti(1) C(2) C(1) -37.40(10) no
C(5) Ti(1) C(2) C(3) 78.47(12) no
C(5) Ti(1) C(2) C(7) -159.7(3) no
C(3) Ti(1) C(4) C(3) 0.00(11) no
C(3) Ti(1) C(4) C(5) 116.79(19) no
C(3) Ti(1) C(4) C(9) -123.3(3) no
C(4) Ti(1) C(3) C(2) -115.97(18) no
C(4) Ti(1) C(3) C(4) 0.00(11) no
C(4) Ti(1) C(3) C(8) 121.3(3) no
C(3) Ti(1) C(5) C(1) 78.48(12) no
C(3) Ti(1) C(5) C(4) -36.77(10) no
C(3) Ti(1) C(5) C(10) -158.5(2) no
C(5) Ti(1) C(3) C(2) -79.08(12) no
C(5) Ti(1) C(3) C(4) 36.89(10) no
C(5) Ti(1) C(3) C(8) 158.2(3) no
C(4) Ti(1) C(5) C(1) 115.26(19) no
C(4) Ti(1) C(5) C(4) 0.00(11) no
C(4) Ti(1) C(5) C(10) -121.7(3) no
C(5) Ti(1) C(4) C(3) -116.79(19) no
C(5) Ti(1) C(4) C(5) 0.00(11) no
C(5) Ti(1) C(4) C(9) 119.9(3) no
Ti(1) N(1) N(2) Ti(1) 0.000(12) no
Ti(1) N(1) N(2) C(13) 173.67(14) no
N(2) N(1) C(11) C(12) -1.3(3) no
N(2) N(1) C(11) C(14) 178.29(18) no
C(11) N(1) N(2) Ti(1) -173.38(19) no
C(11) N(1) N(2) C(13) 0.3(3) no
N(1) N(2) C(13) C(12) 0.9(3) no
N(1) N(2) C(13) C(17) 179.82(17) no
Ti(1) C(1) C(2) Ti(1) 0.0 no
Ti(1) C(1) C(2) C(3) -65.48(14) no
Ti(1) C(1) C(2) C(7) 117.8(2) no
Ti(1) C(1) C(5) Ti(1) 0.0 no
Ti(1) C(1) C(5) C(4) 66.41(14) no
Ti(1) C(1) C(5) C(10) -117.9(3) no
C(2) C(1) C(5) Ti(1) -63.95(17) no
C(2) C(1) C(5) C(4) 2.5(3) no
C(2) C(1) C(5) C(10) 178.2(2) no
C(5) C(1) C(2) Ti(1) 63.60(17) no
C(5) C(1) C(2) C(3) -1.9(3) no
C(5) C(1) C(2) C(7) -178.6(2) no
C(6) C(1) C(2) Ti(1) -118.6(3) no
C(6) C(1) C(2) C(3) 175.9(3) no
C(6) C(1) C(2) C(7) -0.8(4) no
C(6) C(1) C(5) Ti(1) 118.2(3) no
C(6) C(1) C(5) C(4) -175.4(2) no
C(6) C(1) C(5) C(10) 0.3(4) no
Ti(1) C(2) C(3) Ti(1) 0.0 no
Ti(1) C(2) C(3) C(4) -64.26(14) no
Ti(1) C(2) C(3) C(8) 119.9(2) no
C(1) C(2) C(3) Ti(1) 64.86(17) no
C(1) C(2) C(3) C(4) 0.6(3) no
C(1) C(2) C(3) C(8) -175.3(2) no
C(7) C(2) C(3) Ti(1) -118.4(3) no
C(7) C(2) C(3) C(4) 177.4(2) no
C(7) C(2) C(3) C(8) 1.5(4) no
Ti(1) C(3) C(4) Ti(1) 0.0 no
Ti(1) C(3) C(4) C(5) -62.53(14) no
Ti(1) C(3) C(4) C(9) 123.6(3) no
C(2) C(3) C(4) Ti(1) 63.46(17) no
C(2) C(3) C(4) C(5) 0.9(3) no
C(2) C(3) C(4) C(9) -172.9(2) no
C(8) C(3) C(4) Ti(1) -120.6(3) no
C(8) C(3) C(4) C(5) 176.9(3) no
C(8) C(3) C(4) C(9) 3.1(4) no
Ti(1) C(4) C(5) Ti(1) 0.0 no
Ti(1) C(4) C(5) C(1) -65.64(14) no
Ti(1) C(4) C(5) C(10) 118.5(3) no
C(3) C(4) C(5) Ti(1) 63.55(17) no
C(3) C(4) C(5) C(1) -2.1(3) no
C(3) C(4) C(5) C(10) -177.9(2) no
C(9) C(4) C(5) Ti(1) -122.5(3) no
C(9) C(4) C(5) C(1) 171.9(3) no
C(9) C(4) C(5) C(10) -3.9(4) no
N(1) C(11) C(12) C(13) 1.8(3) no
N(1) C(11) C(14) C(15) 18.5(4) no
N(1) C(11) C(14) C(16) 165.1(3) no
N(1) C(11) C(14) C(20) -141.3(3) no
N(1) C(11) C(14) C(21) 138.9(3) no
C(12) C(11) C(14) C(15) -162.0(3) no
C(12) C(11) C(14) C(16) -15.4(5) no
C(12) C(11) C(14) C(20) 38.2(5) no
C(12) C(11) C(14) C(21) -41.6(4) no
C(14) C(11) C(12) C(13) -177.8(3) no
C(11) C(12) C(13) N(2) -1.6(3) no
C(11) C(12) C(13) C(17) 179.5(2) no
N(2) C(13) C(17) C(18) 125.0(2) no
N(2) C(13) C(17) C(19) -112.1(3) no
C(12) C(13) C(17) C(18) -56.3(4) no
C(12) C(13) C(17) C(19) 66.6(3) no
